data_7157338
loop_
_publ_author_name
'Liu, Xiangyu'
'Song, Heng'
'Zhai, Xiaofang'
'Tung, Chen-Ho'
'Wang, Wenguang'

_publ_section_title
;
 Cobalt-catalyzed regioselective hydrohydrazination of epoxides.
;
_journal_issue 8
_journal_name_full 'Organic &amp; biomolecular chemistry'
_journal_page_first 1572
_journal_page_last 1576
_journal_paper_doi 10.1039/d0ob00037j
_journal_volume 18
_journal_year 2020
_chemical_formula_moiety '2(C34 H37 Co N2 P S), 2(B F4)'
_chemical_formula_sum 'C68 H74 B2 Co2 F8 N4 P2 S2'
_chemical_formula_weight 1364.85
_space_group_crystal_system orthorhombic
_space_group_IT_number 29
_space_group_name_Hall 'P 2c -2ac'
_space_group_name_H-M_alt 'P c a 21'
_atom_sites_solution_hydrogens mixed
_atom_sites_solution_primary dual
_audit_creation_date 2019-10-27
_audit_creation_method
;
Olex2 1.2
(compiled 2014.09.19 svn.r3010 for OlexSys, GUI svn.r4874)
;
_audit_update_record
;
2019-11-14 deposited with the CCDC.	2020-02-03 downloaded from the CCDC.
;
_cell_angle_alpha 90
_cell_angle_beta 90
_cell_angle_gamma 90
_cell_formula_units_Z 4
_cell_length_a 17.7390(4)
_cell_length_b 10.70121(19)
_cell_length_c 33.5410(7)
_cell_measurement_reflns_used 9403
_cell_measurement_temperature 172.99(10)
_cell_measurement_theta_max 75.5990
_cell_measurement_theta_min 2.5640
_cell_volume 6367.0(2)
_computing_cell_refinement 'CrysAlisPro 1.171.40.25a (Rigaku OD, 2018)'
_computing_data_collection 'CrysAlisPro 1.171.40.25a (Rigaku OD, 2018)'
_computing_data_reduction 'CrysAlisPro 1.171.40.25a (Rigaku OD, 2018)'
_computing_molecular_graphics 'Olex2 (Dolomanov et al., 2009)'
_computing_publication_material 'Olex2 (Dolomanov et al., 2009)'
_computing_structure_refinement 'ShelXL (Sheldrick, 2008)'
_computing_structure_solution 'ShelXT (Sheldrick, 2015)'
_diffrn_ambient_environment N~2~
_diffrn_ambient_temperature 172.99(10)
_diffrn_detector 'CCD plate'
_diffrn_detector_area_resol_mean 10.0000
_diffrn_detector_type HyPix
_diffrn_measured_fraction_theta_full 0.974
_diffrn_measured_fraction_theta_max 0.986
_diffrn_measurement_details
;
List of Runs (angles in degrees, time in seconds):

  # Type    Start    End  Width  t~exp~   \w     \q     \k     \f   Frames
#--------------------------------------------------------------------------
  1  \w    -83.00  -3.00   1.00    0.40    --  -48.45 101.00 -61.00   80
  2  \w   -137.00-111.00   1.00    3.85    --  -86.25 -52.00  61.00   26
  3  \w     34.00 110.00   1.00    3.85    --  106.49-101.00-165.00   76
  4  \w     53.00 126.00   1.00    3.85    --  106.49 -76.00 -74.00   73
  5  \w   -119.00 -70.00   1.00    0.40    --  -48.45-125.00   0.00   49
  6  \w    107.00 178.00   1.00    3.85    --  106.49  30.00-150.00   71
  7  \w     34.00 108.00   1.00    3.85    --  106.49 -94.00  90.00   74
;
_diffrn_measurement_device 'four-circle diffractometer'
_diffrn_measurement_device_type 'XtaLAB Synergy, Dualflex, HyPix'
_diffrn_measurement_method '\w scans'
_diffrn_orient_matrix_type 'CrysAlisPro convention (1999,Acta A55,543-557)'
_diffrn_orient_matrix_UB_11 -0.0707387000
_diffrn_orient_matrix_UB_12 -0.0545559000
_diffrn_orient_matrix_UB_13 0.0202445000
_diffrn_orient_matrix_UB_21 0.0139391000
_diffrn_orient_matrix_UB_22 -0.1260155000
_diffrn_orient_matrix_UB_23 -0.0209285000
_diffrn_orient_matrix_UB_31 0.0484019000
_diffrn_orient_matrix_UB_32 -0.0432389000
_diffrn_orient_matrix_UB_33 0.0355291000
_diffrn_radiation_monochromator mirror
_diffrn_radiation_probe x-ray
_diffrn_radiation_type CuK\a
_diffrn_radiation_wavelength 1.54184
_diffrn_reflns_av_R_equivalents 0.0609
_diffrn_reflns_av_unetI/netI 0.0669
_diffrn_reflns_Laue_measured_fraction_full 0.974
_diffrn_reflns_Laue_measured_fraction_max 0.986
_diffrn_reflns_limit_h_max 21
_diffrn_reflns_limit_h_min -20
_diffrn_reflns_limit_k_max 12
_diffrn_reflns_limit_k_min -12
_diffrn_reflns_limit_l_max 40
_diffrn_reflns_limit_l_min -26
_diffrn_reflns_number 19264
_diffrn_reflns_point_group_measured_fraction_full 0.701
_diffrn_reflns_point_group_measured_fraction_max 0.710
_diffrn_reflns_theta_full 67.684
_diffrn_reflns_theta_max 67.080
_diffrn_reflns_theta_min 2.635
_diffrn_source 'micro-focus sealed X-ray tube'
_diffrn_source_type 'PhotonJet (Cu) X-ray Source'
_exptl_absorpt_coefficient_mu 5.743
_exptl_absorpt_correction_T_max 1.00000
_exptl_absorpt_correction_T_min 0.55796
_exptl_absorpt_correction_type multi-scan
_exptl_absorpt_process_details
;
CrysAlisPro 1.171.40.25a (Rigaku Oxford Diffraction, 2018)
Empirical absorption correction using spherical harmonics,
 implemented in SCALE3 ABSPACK scaling algorithm.
;
_exptl_crystal_density_diffrn 1.424
_exptl_crystal_description block
_exptl_crystal_F_000 2832
_refine_diff_density_max 1.227
_refine_diff_density_min -0.487
_refine_diff_density_rms 0.100
_refine_ls_abs_structure_details
;
 Flack x determined using 1825 quotients [(I+)-(I-)]/[(I+)+(I-)]
 (Parsons and Flack (2004), Acta Cryst. A60, s61).
;
_refine_ls_abs_structure_Flack -0.007(5)
_refine_ls_extinction_method none
_refine_ls_goodness_of_fit_ref 1.145
_refine_ls_hydrogen_treatment constr
_refine_ls_matrix_type full
_refine_ls_number_parameters 803
_refine_ls_number_reflns 8080
_refine_ls_number_restraints 61
_refine_ls_restrained_S_all 1.166
_refine_ls_R_factor_all 0.0742
_refine_ls_R_factor_gt 0.0608
_refine_ls_shift/su_max 0.000
_refine_ls_shift/su_mean 0.000
_refine_ls_structure_factor_coef Fsqd
_refine_ls_weighting_details 'w=1/[\s^2^(Fo^2^)+(0.0759P)^2^+9.4316P] where P=(Fo^2^+2Fc^2^)/3'
_refine_ls_weighting_scheme calc
_refine_ls_wR_factor_gt 0.1470
_refine_ls_wR_factor_ref 0.1681
_reflns_Friedel_coverage 0.413
_reflns_Friedel_fraction_full 0.418
_reflns_Friedel_fraction_max 0.423
_reflns_number_gt 7144
_reflns_number_total 8080
_reflns_threshold_expression 'I > 2\s(I)'
_cod_data_source_file d0ob00037j2.cif
_cod_data_source_block 190319lxy-1
_cod_depositor_comments 'Adding full bibliography for 7157336--7157338.cif.'
_cod_database_code 7157338
_shelxl_version_number 2013-4
_chemical_oxdiff_formula CoPNSC
_shelx_space_group_comment
;
The symmetry employed for this shelxl refinement is uniquely defined
by the following loop, which should always be used as a source of
symmetry information in preference to the above space-group names.
They are only intended as comments.
;
_diffrn_oxdiff_ac3_digest_frames
;
010089df98f5d76f58c0921224315a07040044924cc
;
_reflns_odcompleteness_completeness 98.69
_reflns_odcompleteness_iscentric 1
_reflns_odcompleteness_theta 66.97
_olex2_refinement_description
;
1. Others
 Fixed Uiso: H53(0.045) H54A(0.035) H54B(0.035) H1A(0.134) H1B(0.134)
 H1C(0.134) H2A(0.139) H2B(0.139) H2C(0.139) H3AA(0.141) H3AB(0.141)
 H3AC(0.141) H25(0.052) H26(0.058) H27(0.048) H28(0.04) H31(0.046) H32(0.056)
 H33(0.057) H34(0.059) H35(0.052) H37(0.051) H38(0.066) H39(0.064) H40(0.055)
 H41(0.049) H48(0.045) H49(0.056) H50(0.061) H51(0.062) H52(0.056) H83A(0.119)
 H83B(0.119) H83C(0.119) H84A(0.118) H84B(0.118) H84C(0.118) H61(0.051)
 H62A(0.042) H62B(0.042) H4(0.062) H5(0.077) H6(0.078) H7(0.063) H11(0.052)
 H12(0.069) H13(0.066) H14(0.07) H15(0.055) H17(0.056) H18(0.071) H19(0.067)
 H20(0.056) H21(0.046) H56(0.059) H57(0.084) H58(0.082) H59(0.07) H60(0.058)
 H73A(0.081) H73B(0.081) H73C(0.081) H74A(0.081) H74B(0.081) H74C(0.081)
 H75A(0.074) H75B(0.074) H75C(0.074) H76A(0.078) H76B(0.078) H76C(0.078)
 H77A(0.069) H77B(0.069) H77C(0.069)
 Fixed X: H53(0.3564) H54A(0.3672) H54B(0.3363) H1A(0.5745) H1B(0.6155)
 H1C(0.6331) H2A(0.6579) H2B(0.6476) H2C(0.6188) H3AA(0.5064) H3AB(0.4782)
 H3AC(0.4205) H25(0.4291) H26(0.4056) H27(0.4259) H28(0.4787) H31(0.6395)
 H32(0.7683) H33(0.8293) H34(0.7631) H35(0.633) H37(0.5587) H38(0.5118)
 H39(0.4115) H40(0.3627) H41(0.4108) H48(0.2348) H49(0.1299) H50(0.0916)
 H51(0.1646) H52(0.2705) H83A(0.3302) H83B(0.3442) H83C(0.317) H84A(0.3693)
 H84B(0.445) H84C(0.43) H61(0.7389) H62A(0.7156) H62B(0.7252) H4(0.7893)
 H5(0.7276) H6(0.7148) H7(0.7706) H11(0.9955) H12(1.1174) H13(1.1597)
 H14(1.0796) H15(0.9598) H17(0.88) H18(0.8202) H19(0.729) H20(0.7017)
 H21(0.7647) H56(0.5912) H57(0.4947) H58(0.4866) H59(0.5734) H60(0.6738)
 H73A(0.74) H73B(0.7973) H73C(0.7735) H74A(0.8788) H74B(0.9634) H74C(0.9392)
 H75A(1.006) H75B(0.9835) H75C(0.929) H76A(0.8009) H76B(0.8389) H76C(0.7659)
 H77A(1.0273) H77B(1.0703) H77C(1.046)
 Fixed Y: H53(0.6019) H54A(0.7944) H54B(0.7097) H1A(0.7052) H1B(0.5756)
 H1C(0.6669) H2A(0.5663) H2B(0.4208) H2C(0.5002) H3AA(0.3886) H3AB(0.2823)
 H3AC(0.3775) H25(0.7841) H26(0.9911) H27(1.1418) H28(1.088) H31(0.9286)
 H32(0.9528) H33(0.897) H34(0.8172) H35(0.7977) H37(1.0939) H38(1.2401)
 H39(1.1819) H40(0.9818) H41(0.8407) H48(0.8202) H49(0.895) H50(0.8095)
 H51(0.6529) H52(0.5806) H83A(0.415) H83B(0.3654) H83C(0.5032) H84A(0.5801)
 H84B(0.5523) H84C(0.6856) H61(0.9698) H62A(0.7703) H62B(0.7369) H4(0.5289)
 H5(0.6162) H6(0.8273) H7(0.9585) H11(0.468) H12(0.45) H13(0.5724) H14(0.7197)
 H15(0.7485) H17(0.3882) H18(0.2004) H19(0.1881) H20(0.3621) H21(0.5476)
 H56(0.7636) H57(0.7511) H58(0.8927) H59(1.0494) H60(1.0592) H73A(0.9123)
 H73B(0.9956) H73C(1.0329) H74A(1.1175) H74B(1.1031) H74C(1.0763) H75A(0.5953)
 H75B(0.5903) H75C(0.5355) H76A(0.5973) H76B(0.6515) H76C(0.714) H77A(0.8972)
 H77B(0.8711) H77C(0.7595)
 Fixed Z: H53(0.6835) H54A(0.6479) H54B(0.6134) H1A(0.5403) H1B(0.5378)
 H1C(0.5731) H2A(0.628) H2B(0.628) H2C(0.6642) H3AA(0.6834) H3AB(0.6549)
 H3AC(0.673) H25(0.7599) H26(0.7734) H27(0.7253) H28(0.6651) H31(0.5763)
 H32(0.5807) H33(0.6391) H34(0.6916) H35(0.6887) H37(0.6053) H38(0.5605)
 H39(0.5201) H40(0.5221) H41(0.5686) H48(0.6449) H49(0.6779) H50(0.7376)
 H51(0.7664) H52(0.7355) H83A(0.6244) H83B(0.581) H83C(0.5877) H84A(0.5332)
 H84B(0.5107) H84C(0.5284) H61(0.3772) H62A(0.334) H62B(0.3791) H4(0.4641)
 H5(0.5177) H6(0.5225) H7(0.4759) H11(0.3789) H12(0.402) H13(0.4532)
 H14(0.4811) H15(0.4546) H17(0.4283) H18(0.4158) H19(0.3666) H20(0.3272)
 H21(0.3375) H56(0.3712) H57(0.4177) H58(0.4693) H59(0.4742) H60(0.4297)
 H73A(0.2781) H73B(0.2545) H73C(0.2979) H74A(0.3257) H74B(0.313) H74C(0.3571)
 H75A(0.3234) H75B(0.2782) H75C(0.3106) H76A(0.28) H76B(0.2415) H76C(0.2587)
 H77A(0.3723) H77B(0.3324) H77C(0.3598)
;
_olex2_submission_special_instructions 'No special instructions were received'
_oxdiff_exptl_absorpt_empirical_details
;
Empirical correction (ABSPACK) includes:
- Absorption correction using spherical harmonics
- Frame scaling
;
_oxdiff_exptl_absorpt_empirical_full_max 1.428
_oxdiff_exptl_absorpt_empirical_full_min 0.698

loop_
_space_group_symop_operation_xyz
'x, y, z'
'-x, -y, z+1/2'
'x+1/2, -y, z'
'-x+1/2, y, z+1/2'

loop_
_atom_site_label
_atom_site_type_symbol
_atom_site_fract_x
_atom_site_fract_y
_atom_site_fract_z
_atom_site_U_iso_or_equiv
_atom_site_adp_type
_atom_site_occupancy
_atom_site_site_symmetry_order
_atom_site_calc_flag
_atom_site_refinement_flags_posn
_atom_site_refinement_flags_adp
Co1 Co 0.47095(6) 0.64625(10) 0.62723(4) 0.0314(3) Uani 1 1 d . .
S42 S 0.49405(12) 0.65161(18) 0.69371(7) 0.0377(5) Uani 1 1 d . .
P29 P 0.51973(10) 0.84012(16) 0.62863(7) 0.0295(4) Uani 1 1 d . .
N53 N 0.3257(4) 0.6345(6) 0.6666(2) 0.0372(16) Uani 1 1 d . .
H53 H 0.3564 0.6019 0.6835 0.045 Uiso 1 1 d R .
N54 N 0.3646(3) 0.7091(5) 0.6382(2) 0.0293(14) Uani 1 1 d . .
H54A H 0.3672 0.7944 0.6479 0.035 Uiso 1 1 calc R .
H54B H 0.3363 0.7097 0.6134 0.035 Uiso 1 1 calc R .
C0AA C 0.4822(8) 0.4539(10) 0.6270(5) 0.0704(19) Uani 1 1 d . U
C1 C 0.5945(9) 0.6368(14) 0.5555(5) 0.089(4) Uani 1 1 d . U
H1A H 0.5745 0.7052 0.5403 0.134 Uiso 1 1 calc GR .
H1B H 0.6155 0.5756 0.5378 0.134 Uiso 1 1 calc GR .
H1C H 0.6331 0.6669 0.5731 0.134 Uiso 1 1 calc GR .
C1AA C 0.5514(7) 0.5133(11) 0.6161(4) 0.0689(19) Uani 1 1 d . U
C2 C 0.6254(8) 0.4989(14) 0.6358(5) 0.093(4) Uani 1 1 d . U
H2A H 0.6579 0.5663 0.6280 0.139 Uiso 1 1 calc GR .
H2B H 0.6476 0.4208 0.6280 0.139 Uiso 1 1 calc GR .
H2C H 0.6188 0.5002 0.6642 0.139 Uiso 1 1 calc GR .
C2AA C 0.5345(7) 0.5802(10) 0.5787(4) 0.0616(18) Uani 1 1 d . U
C3AA C 0.4708(11) 0.3675(11) 0.6629(6) 0.094(4) Uani 1 1 d . U
H3AA H 0.5064 0.3886 0.6834 0.141 Uiso 1 1 calc GR .
H3AB H 0.4782 0.2823 0.6549 0.141 Uiso 1 1 calc GR .
H3AC H 0.4205 0.3775 0.6730 0.141 Uiso 1 1 calc GR .
C23 C 0.4840(4) 0.9010(7) 0.6761(3) 0.0301(16) Uani 1 1 d . .
C24 C 0.4714(4) 0.8095(7) 0.7045(3) 0.0324(17) Uani 1 1 d . .
C25 C 0.4399(5) 0.8445(9) 0.7408(3) 0.043(2) Uani 1 1 d . .
H25 H 0.4291 0.7841 0.7599 0.052 Uiso 1 1 calc R .
C26 C 0.4248(6) 0.9682(9) 0.7487(3) 0.049(2) Uani 1 1 d . .
H26 H 0.4056 0.9911 0.7734 0.058 Uiso 1 1 calc R .
C27 C 0.4379(5) 1.0588(8) 0.7200(3) 0.040(2) Uani 1 1 d . .
H27 H 0.4259 1.1418 0.7253 0.048 Uiso 1 1 calc R .
C28 C 0.4684(4) 1.0269(7) 0.6841(3) 0.0334(17) Uani 1 1 d . .
H28 H 0.4787 1.0880 0.6651 0.040 Uiso 1 1 calc R .
C30 C 0.6223(4) 0.8596(6) 0.6313(3) 0.0328(16) Uani 1 1 d . .
C31 C 0.6641(5) 0.9064(8) 0.5997(3) 0.0387(19) Uani 1 1 d . .
H31 H 0.6395 0.9286 0.5763 0.046 Uiso 1 1 calc R .
C32 C 0.7411(5) 0.9210(9) 0.6022(3) 0.046(2) Uani 1 1 d . .
H32 H 0.7683 0.9528 0.5807 0.056 Uiso 1 1 calc R .
C33 C 0.7773(5) 0.8875(9) 0.6371(3) 0.048(2) Uani 1 1 d . .
H33 H 0.8293 0.8970 0.6391 0.057 Uiso 1 1 calc R .
C34 C 0.7376(5) 0.8407(9) 0.6685(3) 0.049(2) Uani 1 1 d . .
H34 H 0.7631 0.8172 0.6916 0.059 Uiso 1 1 calc R .
C35 C 0.6598(5) 0.8274(8) 0.6668(3) 0.043(2) Uani 1 1 d . .
H35 H 0.6330 0.7977 0.6887 0.052 Uiso 1 1 calc R .
C36 C 0.4895(5) 0.9552(8) 0.5917(3) 0.0339(17) Uani 1 1 d . .
C37 C 0.5188(5) 1.0720(8) 0.5888(3) 0.043(2) Uani 1 1 d . .
H37 H 0.5587 1.0939 0.6053 0.051 Uiso 1 1 calc R .
C38 C 0.4912(6) 1.1603(9) 0.5621(4) 0.055(3) Uani 1 1 d . .
H38 H 0.5118 1.2401 0.5605 0.066 Uiso 1 1 calc R .
C39 C 0.4317(6) 1.1242(10) 0.5378(3) 0.053(2) Uani 1 1 d . .
H39 H 0.4115 1.1819 0.5201 0.064 Uiso 1 1 calc R .
C40 C 0.4015(5) 1.0051(9) 0.5392(3) 0.046(2) Uani 1 1 d . .
H40 H 0.3627 0.9818 0.5221 0.055 Uiso 1 1 calc R .
C41 C 0.4309(5) 0.9208(8) 0.5668(3) 0.041(2) Uani 1 1 d . .
H41 H 0.4108 0.8407 0.5686 0.049 Uiso 1 1 calc R .
C47 C 0.2635(5) 0.6902(7) 0.6862(3) 0.0358(18) Uani 1 1 d . .
C48 C 0.2209(5) 0.7861(7) 0.6693(3) 0.0377(19) Uani 1 1 d . .
H48 H 0.2348 0.8202 0.6449 0.045 Uiso 1 1 calc R .
C49 C 0.1576(5) 0.8303(8) 0.6892(3) 0.046(2) Uani 1 1 d . .
H49 H 0.1299 0.8950 0.6779 0.056 Uiso 1 1 calc R .
C50 C 0.1349(6) 0.7809(9) 0.7250(3) 0.051(2) Uani 1 1 d . .
H50 H 0.0916 0.8095 0.7376 0.061 Uiso 1 1 calc R .
C51 C 0.1787(6) 0.6865(10) 0.7419(3) 0.052(2) Uani 1 1 d . .
H51 H 0.1646 0.6529 0.7664 0.062 Uiso 1 1 calc R .
C52 C 0.2417(5) 0.6426(8) 0.7234(3) 0.047(2) Uani 1 1 d . .
H52 H 0.2705 0.5806 0.7355 0.056 Uiso 1 1 calc R .
C78 C 0.4288(7) 0.4799(10) 0.6005(4) 0.0622(18) Uani 1 1 d . U
C82 C 0.4580(7) 0.5584(9) 0.5708(4) 0.0582(18) Uani 1 1 d . U
C83 C 0.3476(8) 0.4369(12) 0.5982(5) 0.080(3) Uani 1 1 d . U
H83A H 0.3302 0.4150 0.6244 0.119 Uiso 1 1 calc GR .
H83B H 0.3442 0.3654 0.5810 0.119 Uiso 1 1 calc GR .
H83C H 0.3170 0.5032 0.5877 0.119 Uiso 1 1 calc GR .
C84 C 0.4224(9) 0.5976(13) 0.5324(4) 0.078(3) Uani 1 1 d . U
H84A H 0.3693 0.5801 0.5332 0.118 Uiso 1 1 calc GR .
H84B H 0.4450 0.5523 0.5107 0.118 Uiso 1 1 calc GR .
H84C H 0.4300 0.6856 0.5284 0.118 Uiso 1 1 calc GR .
Co2 Co 0.85376(7) 0.79637(10) 0.35186(4) 0.0302(3) Uani 1 1 d . .
S22 S 0.86418(12) 0.91753(19) 0.40705(7) 0.0415(5) Uani 1 1 d . .
P9 P 0.87017(11) 0.63960(17) 0.39466(6) 0.0301(4) Uani 1 1 d . .
N61 N 0.7056(4) 0.9165(6) 0.3697(3) 0.0425(18) Uani 1 1 d . .
H61 H 0.7389 0.9698 0.3772 0.051 Uiso 1 1 d R .
N62 N 0.7384(3) 0.7976(6) 0.3588(2) 0.0346(15) Uani 1 1 d . .
H62A H 0.7156 0.7703 0.3340 0.042 Uiso 1 1 calc R .
H62B H 0.7252 0.7369 0.3791 0.042 Uiso 1 1 calc R .
C3 C 0.8182(5) 0.6942(8) 0.4380(3) 0.0368(18) Uani 1 1 d . .
C4 C 0.7857(5) 0.6152(10) 0.4666(3) 0.052(2) Uani 1 1 d . .
H4 H 0.7893 0.5289 0.4641 0.062 Uiso 1 1 calc R .
C5 C 0.7485(7) 0.6674(13) 0.4983(3) 0.064(3) Uani 1 1 d . .
H5 H 0.7276 0.6162 0.5177 0.077 Uiso 1 1 calc R .
C6 C 0.7419(6) 0.7931(13) 0.5015(3) 0.065(3) Uani 1 1 d . .
H6 H 0.7148 0.8273 0.5225 0.078 Uiso 1 1 calc R .
C7 C 0.7756(6) 0.8723(10) 0.4734(3) 0.053(2) Uani 1 1 d . .
H7 H 0.7706 0.9585 0.4759 0.063 Uiso 1 1 calc R .
C8 C 0.8161(5) 0.8228(8) 0.4421(3) 0.041(2) Uani 1 1 d . .
C10 C 0.9642(5) 0.6110(8) 0.4148(3) 0.0366(19) Uani 1 1 d . .
C11 C 1.0124(5) 0.5206(8) 0.3990(3) 0.043(2) Uani 1 1 d . .
H11 H 0.9955 0.4680 0.3789 0.052 Uiso 1 1 calc R .
C12 C 1.0854(6) 0.5088(9) 0.4133(4) 0.057(3) Uani 1 1 d . .
H12 H 1.1174 0.4500 0.4020 0.069 Uiso 1 1 calc R .
C13 C 1.1108(5) 0.5819(9) 0.4436(4) 0.055(3) Uani 1 1 d . .
H13 H 1.1597 0.5724 0.4532 0.066 Uiso 1 1 calc R .
C14 C 1.0634(6) 0.6705(10) 0.4599(4) 0.058(3) Uani 1 1 d . .
H14 H 1.0796 0.7197 0.4811 0.070 Uiso 1 1 calc R .
C15 C 0.9906(5) 0.6858(10) 0.4444(3) 0.046(2) Uani 1 1 d . .
H15 H 0.9598 0.7485 0.4546 0.055 Uiso 1 1 calc R .
C16 C 0.8302(5) 0.4880(8) 0.3841(3) 0.0362(18) Uani 1 1 d . .
C17 C 0.8451(5) 0.3827(8) 0.4077(3) 0.047(2) Uani 1 1 d . .
H17 H 0.8800 0.3882 0.4283 0.056 Uiso 1 1 calc R .
C18 C 0.8085(6) 0.2705(9) 0.4006(4) 0.059(3) Uani 1 1 d . .
H18 H 0.8202 0.2004 0.4158 0.071 Uiso 1 1 calc R .
C19 C 0.7544(6) 0.2628(8) 0.3709(4) 0.056(3) Uani 1 1 d . .
H19 H 0.7290 0.1881 0.3666 0.067 Uiso 1 1 calc R .
C20 C 0.7379(5) 0.3677(8) 0.3472(3) 0.047(2) Uani 1 1 d . .
H20 H 0.7017 0.3621 0.3272 0.056 Uiso 1 1 calc R .
C21 C 0.7753(4) 0.4786(7) 0.3534(3) 0.0382(17) Uani 1 1 d . .
H21 H 0.7647 0.5476 0.3375 0.046 Uiso 1 1 calc R .
C55 C 0.6439(5) 0.9084(8) 0.3968(3) 0.047(2) Uani 1 1 d . .
C56 C 0.5893(5) 0.8195(9) 0.3924(3) 0.049(2) Uani 1 1 d . .
H56 H 0.5912 0.7636 0.3712 0.059 Uiso 1 1 calc R .
C57 C 0.5309(6) 0.8136(10) 0.4200(5) 0.070(4) Uani 1 1 d . .
H57 H 0.4947 0.7511 0.4177 0.084 Uiso 1 1 calc R .
C58 C 0.5256(7) 0.8985(11) 0.4509(4) 0.069(3) Uani 1 1 d . .
H58 H 0.4866 0.8927 0.4693 0.082 Uiso 1 1 calc R .
C59 C 0.5777(6) 0.9901(10) 0.4540(4) 0.058(3) Uani 1 1 d . .
H59 H 0.5734 1.0494 0.4742 0.070 Uiso 1 1 calc R .
C60 C 0.6378(5) 0.9964(8) 0.4272(3) 0.049(2) Uani 1 1 d . .
H60 H 0.6738 1.0592 0.4297 0.058 Uiso 1 1 calc R .
C68 C 0.8478(6) 0.8891(8) 0.2967(3) 0.043(2) Uani 1 1 d . .
C69 C 0.9103(5) 0.9358(8) 0.3192(3) 0.041(2) Uani 1 1 d . .
C70 C 0.9585(5) 0.8327(8) 0.3286(3) 0.0357(18) Uani 1 1 d . .
C71 C 0.9278(5) 0.7234(8) 0.3086(2) 0.0341(17) Uani 1 1 d . .
C72 C 0.8592(5) 0.7561(8) 0.2905(2) 0.0342(18) Uani 1 1 d . .
C73 C 0.7839(6) 0.9642(9) 0.2803(4) 0.054(3) Uani 1 1 d . .
H73A H 0.7400 0.9123 0.2781 0.081 Uiso 1 1 calc GR .
H73B H 0.7973 0.9956 0.2545 0.081 Uiso 1 1 calc GR .
H73C H 0.7735 1.0329 0.2979 0.081 Uiso 1 1 calc GR .
C74 C 0.9242(6) 1.0703(8) 0.3297(4) 0.054(3) Uani 1 1 d . .
H74A H 0.8788 1.1175 0.3257 0.081 Uiso 1 1 calc GR .
H74B H 0.9634 1.1031 0.3130 0.081 Uiso 1 1 calc GR .
H74C H 0.9392 1.0763 0.3571 0.081 Uiso 1 1 calc GR .
C75 C 0.9648(6) 0.6004(9) 0.3049(3) 0.049(2) Uani 1 1 d . .
H75A H 1.0060 0.5953 0.3234 0.074 Uiso 1 1 calc GR .
H75B H 0.9835 0.5903 0.2782 0.074 Uiso 1 1 calc GR .
H75C H 0.9290 0.5355 0.3106 0.074 Uiso 1 1 calc GR .
C76 C 0.8121(6) 0.6723(10) 0.2655(3) 0.052(2) Uani 1 1 d . .
H76A H 0.8009 0.5973 0.2800 0.078 Uiso 1 1 calc GR .
H76B H 0.8389 0.6515 0.2415 0.078 Uiso 1 1 calc GR .
H76C H 0.7659 0.7140 0.2587 0.078 Uiso 1 1 calc GR .
C77 C 1.0321(5) 0.8409(9) 0.3502(3) 0.046(2) Uani 1 1 d . .
H77A H 1.0273 0.8972 0.3723 0.069 Uiso 1 1 calc GR .
H77B H 1.0703 0.8711 0.3324 0.069 Uiso 1 1 calc GR .
H77C H 1.0460 0.7595 0.3598 0.069 Uiso 1 1 calc GR .
F4 F 0.1557(10) 0.711(2) 0.5561(8) 0.246(13) Uani 1 1 d . .
F43 F 0.1933(9) 0.8574(10) 0.5267(4) 0.148(5) Uani 1 1 d . .
F45 F 0.2716(4) 0.7620(7) 0.5691(2) 0.0725(18) Uani 1 1 d . .
F46 F 0.2281(10) 0.6528(15) 0.5193(6) 0.217(11) Uani 1 1 d . .
B44 B 0.2235(8) 0.7529(12) 0.5381(4) 0.061(4) Uani 1 1 d . .
F63 F 0.5245(4) 0.6697(7) 0.2845(4) 0.111(4) Uani 1 1 d . .
F65 F 0.6216(6) 0.5794(8) 0.3155(4) 0.119(4) Uani 1 1 d . .
F66 F 0.6353(4) 0.7675(6) 0.2906(2) 0.073(2) Uani 1 1 d . .
F67 F 0.6216(7) 0.6073(13) 0.2493(4) 0.148(5) Uani 1 1 d . .
B64 B 0.5986(8) 0.6529(11) 0.2838(5) 0.062(4) Uani 1 1 d . .

loop_
_atom_site_aniso_label
_atom_site_aniso_U_11
_atom_site_aniso_U_22
_atom_site_aniso_U_33
_atom_site_aniso_U_23
_atom_site_aniso_U_13
_atom_site_aniso_U_12
Co1 0.0292(6) 0.0280(5) 0.0369(7) 0.0001(6) 0.0034(6) 0.0014(4)
S42 0.0398(11) 0.0363(9) 0.0369(11) 0.0032(9) -0.0037(9) 0.0053(8)
P29 0.0252(8) 0.0328(8) 0.0306(10) -0.0030(9) -0.0002(9) -0.0004(7)
N53 0.037(4) 0.034(3) 0.040(4) 0.009(3) 0.003(3) -0.004(3)
N54 0.024(3) 0.028(3) 0.036(4) 0.002(3) -0.002(3) -0.004(2)
C0AA 0.094(4) 0.047(3) 0.070(4) -0.017(3) 0.003(4) 0.009(3)
C1 0.097(8) 0.087(7) 0.083(7) -0.035(6) 0.033(6) -0.016(6)
C1AA 0.078(4) 0.059(3) 0.070(4) -0.029(3) -0.009(4) 0.018(3)
C2 0.083(7) 0.096(7) 0.100(8) -0.041(7) -0.029(6) 0.045(6)
C2AA 0.069(4) 0.054(3) 0.062(4) -0.028(3) 0.009(3) 0.003(3)
C3AA 0.143(9) 0.050(5) 0.089(8) 0.004(6) 0.005(7) 0.005(6)
C23 0.025(4) 0.033(4) 0.033(4) -0.005(3) -0.002(3) 0.002(3)
C24 0.026(4) 0.040(4) 0.031(4) -0.002(3) 0.000(3) 0.002(3)
C25 0.039(5) 0.056(5) 0.035(5) 0.011(4) 0.000(4) 0.005(4)
C26 0.046(5) 0.063(6) 0.037(5) -0.010(5) -0.001(4) 0.012(4)
C27 0.037(5) 0.042(4) 0.040(5) -0.008(4) -0.002(4) 0.009(3)
C28 0.030(4) 0.034(4) 0.035(5) -0.007(3) -0.003(3) 0.001(3)
C30 0.029(3) 0.029(3) 0.040(5) -0.006(3) 0.001(4) -0.004(3)
C31 0.038(4) 0.044(4) 0.034(5) -0.005(4) -0.002(4) -0.004(4)
C32 0.037(5) 0.056(5) 0.045(5) -0.004(4) 0.008(4) -0.007(4)
C33 0.030(4) 0.054(5) 0.059(7) -0.012(5) 0.001(4) -0.004(4)
C34 0.036(5) 0.063(6) 0.049(6) 0.002(5) -0.006(4) 0.003(4)
C35 0.036(5) 0.049(5) 0.044(5) -0.001(4) -0.006(4) -0.002(4)
C36 0.032(4) 0.038(4) 0.032(5) -0.002(3) 0.007(3) 0.004(3)
C37 0.046(5) 0.036(4) 0.046(6) 0.009(4) -0.001(4) -0.003(4)
C38 0.053(6) 0.042(5) 0.070(8) 0.011(5) 0.014(6) 0.005(4)
C39 0.052(6) 0.065(6) 0.043(6) 0.016(5) 0.003(5) 0.016(5)
C40 0.041(5) 0.064(6) 0.032(4) 0.015(4) -0.003(4) 0.007(4)
C41 0.039(4) 0.046(4) 0.038(5) 0.004(4) 0.010(4) 0.005(4)
C47 0.034(4) 0.029(3) 0.045(5) 0.001(4) 0.001(4) -0.008(3)
C48 0.034(4) 0.031(4) 0.048(5) 0.010(4) -0.005(4) 0.001(3)
C49 0.044(5) 0.042(4) 0.053(6) -0.003(4) -0.002(5) 0.010(4)
C50 0.044(5) 0.051(5) 0.057(7) -0.004(5) 0.006(5) 0.010(4)
C51 0.060(6) 0.058(5) 0.036(5) 0.007(4) 0.008(5) -0.005(5)
C52 0.041(5) 0.042(4) 0.057(6) 0.015(4) 0.006(5) 0.004(4)
C78 0.077(4) 0.044(3) 0.065(4) -0.024(3) 0.009(3) -0.004(3)
C82 0.068(4) 0.049(3) 0.058(4) -0.025(3) 0.004(3) 0.008(3)
C83 0.086(7) 0.064(6) 0.089(7) -0.030(6) 0.023(6) -0.026(5)
C84 0.096(7) 0.076(6) 0.064(7) -0.018(6) -0.012(6) 0.019(6)
Co2 0.0317(6) 0.0294(5) 0.0294(6) -0.0002(6) -0.0017(6) -0.0023(5)
S22 0.0435(11) 0.0387(10) 0.0423(12) -0.0100(9) -0.0042(10) 0.0005(8)
P9 0.0277(9) 0.0318(9) 0.0309(10) 0.0007(8) 0.0000(8) 0.0032(7)
N61 0.041(4) 0.029(3) 0.058(5) 0.001(3) 0.001(4) 0.004(3)
N62 0.030(3) 0.028(3) 0.046(4) 0.001(3) 0.002(3) 0.005(2)
C3 0.029(4) 0.049(4) 0.033(5) 0.001(4) 0.001(3) 0.005(3)
C4 0.041(5) 0.069(6) 0.046(6) 0.015(5) 0.004(4) 0.001(4)
C5 0.060(7) 0.100(9) 0.031(5) -0.005(6) 0.015(5) 0.004(6)
C6 0.054(6) 0.105(9) 0.037(6) -0.016(6) 0.016(5) -0.006(6)
C7 0.047(5) 0.063(6) 0.048(6) -0.023(5) -0.003(5) 0.009(4)
C8 0.031(4) 0.049(5) 0.043(5) -0.006(4) -0.007(4) 0.001(4)
C10 0.031(4) 0.040(4) 0.039(5) 0.005(4) 0.002(4) 0.002(3)
C11 0.039(5) 0.040(4) 0.051(6) -0.008(4) -0.002(4) 0.004(3)
C12 0.038(5) 0.050(5) 0.084(8) -0.002(6) 0.005(5) 0.007(4)
C13 0.025(4) 0.057(6) 0.084(8) -0.006(5) -0.014(5) 0.004(4)
C14 0.038(5) 0.060(6) 0.075(8) -0.016(6) -0.014(5) -0.003(4)
C15 0.037(5) 0.062(5) 0.038(5) -0.006(4) -0.004(4) 0.011(4)
C16 0.035(4) 0.037(4) 0.037(5) -0.004(4) 0.009(4) 0.001(3)
C17 0.038(5) 0.044(5) 0.059(6) 0.014(5) -0.007(4) -0.001(4)
C18 0.061(6) 0.039(4) 0.077(8) 0.009(5) 0.000(6) 0.002(4)
C19 0.060(6) 0.026(4) 0.083(8) -0.003(4) 0.012(6) -0.004(4)
C20 0.051(5) 0.037(4) 0.052(6) -0.009(4) -0.004(5) -0.004(4)
C21 0.040(4) 0.034(4) 0.041(5) 0.003(4) 0.003(4) 0.002(3)
C55 0.033(4) 0.041(4) 0.065(7) 0.006(5) -0.006(4) 0.012(3)
C56 0.040(5) 0.056(5) 0.051(6) 0.001(5) -0.001(5) 0.007(4)
C57 0.051(6) 0.049(5) 0.109(11) -0.006(6) 0.006(7) -0.005(5)
C58 0.053(6) 0.067(7) 0.086(9) -0.003(6) 0.020(6) 0.021(5)
C59 0.057(6) 0.053(5) 0.065(7) -0.005(5) 0.000(5) 0.019(5)
C60 0.048(5) 0.035(4) 0.062(7) -0.011(4) -0.010(5) 0.006(4)
C68 0.055(5) 0.039(4) 0.035(5) 0.002(4) -0.006(4) -0.007(4)
C69 0.045(5) 0.038(4) 0.040(5) -0.002(4) -0.001(4) -0.013(4)
C70 0.036(4) 0.044(4) 0.027(4) -0.002(3) 0.011(4) -0.006(3)
C71 0.037(4) 0.044(4) 0.022(4) -0.002(3) 0.013(3) 0.000(3)
C72 0.043(5) 0.040(4) 0.020(4) 0.003(3) 0.006(3) -0.013(3)
C73 0.062(6) 0.046(5) 0.054(6) 0.014(5) -0.011(5) -0.007(4)
C74 0.066(6) 0.035(4) 0.061(7) 0.006(4) -0.002(5) -0.017(4)
C75 0.062(6) 0.047(5) 0.040(5) 0.002(4) 0.013(5) -0.001(4)
C76 0.058(6) 0.059(5) 0.039(6) -0.003(5) -0.001(5) -0.016(5)
C77 0.035(4) 0.065(5) 0.038(5) -0.002(5) -0.002(4) -0.011(4)
F4 0.109(11) 0.33(3) 0.30(3) 0.09(2) -0.024(14) -0.055(14)
F43 0.203(13) 0.106(7) 0.136(11) 0.022(7) -0.085(10) 0.012(7)
F45 0.064(4) 0.095(5) 0.059(4) -0.008(4) -0.020(3) 0.011(3)
F46 0.211(15) 0.207(14) 0.234(18) -0.155(14) -0.163(15) 0.103(12)
B44 0.061(8) 0.060(7) 0.061(8) -0.015(6) -0.038(7) 0.019(6)
F63 0.050(4) 0.064(4) 0.218(12) 0.027(5) -0.039(5) -0.010(3)
F65 0.119(7) 0.084(5) 0.153(10) 0.061(6) -0.069(7) -0.013(5)
F66 0.069(4) 0.067(4) 0.083(5) 0.017(4) -0.028(4) -0.026(3)
F67 0.125(8) 0.171(11) 0.148(11) -0.091(10) -0.014(8) -0.018(8)
B64 0.063(8) 0.047(6) 0.075(10) 0.026(6) -0.016(7) -0.007(5)

loop_
_atom_type_symbol
_atom_type_description
_atom_type_scat_dispersion_real
_atom_type_scat_dispersion_imag
_atom_type_scat_source
C C 0.0181 0.0091 'International Tables Vol C Tables 4.2.6.8 and 6.1.1.4'
H H 0.0000 0.0000 'International Tables Vol C Tables 4.2.6.8 and 6.1.1.4'
B B 0.0090 0.0039 'International Tables Vol C Tables 4.2.6.8 and 6.1.1.4'
Co Co -2.3653 3.6143 'International Tables Vol C Tables 4.2.6.8 and 6.1.1.4'
F F 0.0727 0.0534 'International Tables Vol C Tables 4.2.6.8 and 6.1.1.4'
N N 0.0311 0.0180 'International Tables Vol C Tables 4.2.6.8 and 6.1.1.4'
P P 0.2955 0.4335 'International Tables Vol C Tables 4.2.6.8 and 6.1.1.4'
S S 0.3331 0.5567 'International Tables Vol C Tables 4.2.6.8 and 6.1.1.4'

loop_
_geom_angle_atom_site_label_1
_geom_angle_atom_site_label_2
_geom_angle_atom_site_label_3
_geom_angle
P29 Co1 S42 83.49(9)
N54 Co1 S42 89.0(2)
N54 Co1 P29 92.75(17)
N54 Co1 C0AA 114.8(4)
N54 Co1 C1AA 155.1(4)
N54 Co1 C2AA 138.4(4)
N54 Co1 C78 91.5(4)
N54 Co1 C82 101.9(4)
C0AA Co1 S42 90.6(4)
C0AA Co1 P29 151.8(4)
C0AA Co1 C2AA 67.1(5)
C0AA Co1 C78 36.9(5)
C0AA Co1 C82 64.4(5)
C1AA Co1 S42 94.0(4)
C1AA Co1 P29 112.1(4)
C1AA Co1 C0AA 40.6(5)
C1AA Co1 C2AA 41.6(5)
C1AA Co1 C78 65.6(5)
C1AA Co1 C82 66.8(5)
C2AA Co1 S42 132.2(4)
C2AA Co1 P29 96.9(3)
C2AA Co1 C78 65.3(4)
C2AA Co1 C82 38.8(5)
C78 Co1 S42 119.9(4)
C78 Co1 P29 156.3(4)
C82 Co1 S42 155.0(3)
C82 Co1 P29 117.9(3)
C82 Co1 C78 38.5(5)
C24 S42 Co1 100.6(3)
C23 P29 Co1 102.3(3)
C23 P29 C30 105.1(4)
C30 P29 Co1 119.2(2)
C36 P29 Co1 119.6(3)
C36 P29 C23 104.3(4)
C36 P29 C30 104.4(4)
C47 N53 N54 116.9(6)
N53 N54 Co1 112.6(5)
C1AA C0AA Co1 69.0(6)
C1AA C0AA C3AA 125.7(13)
C3AA C0AA Co1 125.8(10)
C78 C0AA Co1 74.1(7)
C78 C0AA C1AA 110.4(13)
C78 C0AA C3AA 123.9(13)
C0AA C1AA Co1 70.4(6)
C0AA C1AA C2 127.0(14)
C0AA C1AA C2AA 105.0(11)
C2 C1AA Co1 127.6(8)
C2AA C1AA Co1 71.1(6)
C2AA C1AA C2 127.6(14)
C1 C2AA Co1 132.0(8)
C1AA C2AA Co1 67.3(6)
C1AA C2AA C1 120.7(13)
C82 C2AA Co1 71.5(6)
C82 C2AA C1 132.6(14)
C82 C2AA C1AA 106.1(11)
C24 C23 P29 113.7(6)
C24 C23 C28 121.2(8)
C28 C23 P29 125.2(7)
C23 C24 S42 119.9(6)
C23 C24 C25 118.4(7)
C25 C24 S42 121.7(7)
C26 C25 C24 120.4(9)
C27 C26 C25 120.5(9)
C28 C27 C26 120.3(8)
C27 C28 C23 119.2(8)
C31 C30 P29 122.3(7)
C31 C30 C35 118.9(7)
C35 C30 P29 118.9(7)
C32 C31 C30 121.7(9)
C33 C32 C31 118.8(9)
C32 C33 C34 120.7(9)
C33 C34 C35 121.2(10)
C34 C35 C30 118.7(9)
C37 C36 P29 123.8(7)
C37 C36 C41 119.3(8)
C41 C36 P29 116.8(6)
C36 C37 C38 122.5(10)
C39 C38 C37 117.1(9)
C40 C39 C38 122.1(9)
C39 C40 C41 118.2(9)
C36 C41 C40 120.6(9)
N53 C47 C52 118.4(8)
C48 C47 N53 122.9(8)
C48 C47 C52 118.6(8)
C49 C48 C47 119.6(9)
C50 C49 C48 121.7(9)
C49 C50 C51 118.2(9)
C52 C51 C50 121.4(10)
C51 C52 C47 120.4(9)
C0AA C78 Co1 69.1(6)
C0AA C78 C82 109.7(12)
C0AA C78 C83 130.5(13)
C82 C78 Co1 70.6(6)
C82 C78 C83 119.8(12)
C83 C78 Co1 127.6(8)
C2AA C82 Co1 69.7(6)
C2AA C82 C84 121.7(12)
C78 C82 Co1 70.9(6)
C78 C82 C2AA 108.8(12)
C78 C82 C84 128.6(12)
C84 C82 Co1 133.6(8)
P9 Co2 S22 83.90(9)
N62 Co2 S22 89.1(2)
N62 Co2 P9 93.6(2)
N62 Co2 C68 92.7(3)
N62 Co2 C69 121.8(3)
N62 Co2 C71 134.4(3)
N62 Co2 C72 99.0(3)
C68 Co2 S22 116.9(3)
C68 Co2 P9 158.4(3)
C68 Co2 C69 39.8(4)
C68 Co2 C71 66.5(4)
C68 Co2 C72 40.4(3)
C69 Co2 S22 88.9(3)
C69 Co2 P9 143.8(3)
C69 Co2 C71 66.9(3)
C70 Co2 S22 97.4(2)
C70 Co2 P9 105.7(3)
C70 Co2 N62 160.2(3)
C70 Co2 C68 67.7(4)
C70 Co2 C69 40.2(4)
C70 Co2 C71 40.9(3)
C70 Co2 C72 68.0(3)
C71 Co2 S22 136.3(2)
C71 Co2 P9 94.8(2)
C72 Co2 S22 155.7(2)
C72 Co2 P9 118.1(2)
C72 Co2 C69 67.4(3)
C72 Co2 C71 39.0(3)
C8 S22 Co2 100.1(3)
C3 P9 Co2 102.0(3)
C3 P9 C10 102.7(4)
C10 P9 Co2 119.0(3)
C16 P9 Co2 119.9(3)
C16 P9 C3 104.2(4)
C16 P9 C10 106.3(4)
C55 N61 N62 114.7(7)
N61 N62 Co2 115.7(5)
C4 C3 P9 124.2(7)
C8 C3 P9 114.4(7)
C8 C3 C4 121.4(9)
C5 C4 C3 118.9(11)
C6 C5 C4 120.5(11)
C5 C6 C7 120.7(10)
C8 C7 C6 120.1(10)
C3 C8 S22 119.4(7)
C7 C8 S22 122.4(8)
C7 C8 C3 118.2(9)
C11 C10 P9 122.4(7)
C15 C10 P9 119.1(7)
C15 C10 C11 118.3(8)
C12 C11 C10 120.3(9)
C13 C12 C11 121.1(9)
C12 C13 C14 119.3(9)
C13 C14 C15 119.6(10)
C10 C15 C14 121.4(9)
C17 C16 P9 122.5(7)
C17 C16 C21 118.8(8)
C21 C16 P9 118.4(6)
C18 C17 C16 120.8(10)
C17 C18 C19 119.9(9)
C18 C19 C20 120.2(9)
C21 C20 C19 120.1(9)
C20 C21 C16 120.2(8)
C56 C55 N61 121.2(9)
C56 C55 C60 119.7(9)
C60 C55 N61 119.0(8)
C55 C56 C57 119.2(10)
C58 C57 C56 121.3(11)
C59 C58 C57 119.3(11)
C58 C59 C60 120.5(11)
C55 C60 C59 119.8(9)
C69 C68 Co2 70.2(5)
C69 C68 C72 108.1(8)
C69 C68 C73 126.4(8)
C72 C68 Co2 70.0(5)
C72 C68 C73 125.4(8)
C73 C68 Co2 128.0(7)
C68 C69 Co2 70.0(5)
C68 C69 C74 125.8(9)
C70 C69 Co2 67.9(5)
C70 C69 C68 108.0(7)
C70 C69 C74 126.2(8)
C74 C69 Co2 129.5(7)
C69 C70 Co2 71.9(5)
C69 C70 C71 107.2(8)
C69 C70 C77 125.7(8)
C71 C70 Co2 71.5(4)
C71 C70 C77 126.6(8)
C77 C70 Co2 128.1(6)
C70 C71 Co2 67.6(4)
C70 C71 C75 126.2(8)
C72 C71 Co2 70.5(5)
C72 C71 C70 108.9(7)
C72 C71 C75 124.7(8)
C75 C71 Co2 131.8(6)
C68 C72 Co2 69.6(5)
C68 C72 C76 126.5(9)
C71 C72 Co2 70.5(5)
C71 C72 C68 107.5(7)
C71 C72 C76 125.6(8)
C76 C72 Co2 130.5(6)
F43 B44 F4 92.7(15)
F43 B44 F45 115.2(11)
F45 B44 F4 103.3(15)
F46 B44 F4 90.0(17)
F46 B44 F43 128.3(14)
F46 B44 F45 114.3(11)
F63 B64 F65 110.8(12)
F63 B64 F66 109.7(11)
F65 B64 F66 103.5(11)
F67 B64 F63 111.9(14)
F67 B64 F65 111.8(13)
F67 B64 F66 108.8(12)

loop_
_geom_bond_atom_site_label_1
_geom_bond_atom_site_label_2
_geom_bond_distance
Co1 S42 2.268(3)
Co1 P29 2.248(2)
Co1 N54 2.037(6)
Co1 C0AA 2.068(10)
Co1 C1AA 2.049(11)
Co1 C2AA 2.102(11)
Co1 C78 2.129(10)
Co1 C82 2.126(11)
S42 C24 1.774(8)
P29 C23 1.833(8)
P29 C30 1.834(7)
P29 C36 1.827(9)
N53 N54 1.422(10)
N53 C47 1.416(11)
C0AA C1AA 1.429(19)
C0AA C3AA 1.53(2)
C0AA C78 1.329(19)
C1 C2AA 1.450(19)
C1AA C2 1.478(18)
C1AA C2AA 1.475(19)
C2AA C82 1.403(17)
C23 C24 1.384(12)
C23 C28 1.401(11)
C24 C25 1.392(13)
C25 C26 1.376(14)
C26 C27 1.384(15)
C27 C28 1.365(13)
C30 C31 1.387(13)
C30 C35 1.406(14)
C31 C32 1.377(13)
C32 C33 1.382(15)
C33 C34 1.365(15)
C34 C35 1.388(13)
C36 C37 1.358(12)
C36 C41 1.382(13)
C37 C38 1.391(14)
C38 C39 1.388(16)
C39 C40 1.383(15)
C40 C41 1.395(13)
C47 C48 1.394(12)
C47 C52 1.402(14)
C48 C49 1.389(13)
C49 C50 1.372(16)
C50 C51 1.395(15)
C51 C52 1.362(15)
C78 C82 1.403(18)
C78 C83 1.514(17)
C82 C84 1.496(19)
Co2 S22 2.268(3)
Co2 P9 2.227(2)
Co2 N62 2.060(6)
Co2 C68 2.101(10)
Co2 C69 2.105(9)
Co2 C70 2.052(8)
Co2 C71 2.106(8)
Co2 C72 2.106(8)
S22 C8 1.771(10)
P9 C3 1.818(9)
P9 C10 1.826(9)
P9 C16 1.806(8)
N61 N62 1.446(9)
N61 C55 1.426(13)
C3 C4 1.403(14)
C3 C8 1.383(13)
C4 C5 1.369(16)
C5 C6 1.355(19)
C6 C7 1.400(17)
C7 C8 1.378(14)
C10 C11 1.396(12)
C10 C15 1.359(14)
C11 C12 1.385(14)
C12 C13 1.360(17)
C13 C14 1.382(15)
C14 C15 1.401(14)
C16 C17 1.401(13)
C16 C21 1.419(13)
C17 C18 1.385(14)
C18 C19 1.386(17)
C19 C20 1.406(15)
C20 C21 1.376(12)
C55 C56 1.364(14)
C55 C60 1.392(14)
C56 C57 1.391(17)
C57 C58 1.380(19)
C58 C59 1.351(17)
C59 C60 1.397(16)
C68 C69 1.431(13)
C68 C72 1.452(12)
C68 C73 1.494(14)
C69 C70 1.430(13)
C69 C74 1.502(12)
C70 C71 1.453(12)
C70 C77 1.496(12)
C71 C72 1.406(13)
C71 C75 1.477(13)
C72 C76 1.485(13)
F4 B44 1.42(2)
F43 B44 1.297(16)
F45 B44 1.349(14)
F46 B44 1.246(17)
F63 B64 1.327(16)
F65 B64 1.383(16)
F66 B64 1.407(14)
F67 B64 1.32(2)
